data_7230499
loop_
_publ_author_name
'Yu, Wenjia'
'Zhang, Xianwei'
'Qin, Bingjie'
'Wang, Qiyang'
'Ren, Xuhong'
'He, Xinhua'

_publ_section_title
;
 Furan-2-carbaldehydes as C1 building blocks for the synthesis of
 quinazolin-4(3H)-ones via ligand-free photocatalytic C--C bond cleavage
;
_journal_issue 11
_journal_name_full 'Green Chemistry'
_journal_page_first 2449
_journal_paper_doi 10.1039/C8GC00079D
_journal_volume 20
_journal_year 2018
_chemical_formula_moiety 'C14 H10 N2 O'
_chemical_formula_sum 'C14 H10 N2 O'
_chemical_formula_weight 222.24
_space_group_crystal_system monoclinic
_space_group_IT_number 14
_space_group_name_Hall '-P 2ybc'
_space_group_name_H-M_alt 'P 1 21/c 1'
_symmetry_space_group_name_Hall '-P 2ybc'
_symmetry_space_group_name_H-M 'P 1 21/c 1'
_atom_sites_solution_hydrogens geom
_atom_sites_solution_primary direct
_audit_creation_date 2017-07-07
_audit_creation_method
;
Olex2 1.2
(compiled 2017.03.28 svn.r3405 for OlexSys, GUI svn.r5337)
;
_audit_update_record
;
2017-11-17 deposited with the CCDC.
2018-04-19 downloaded from the CCDC.
;
_cell_angle_alpha 90
_cell_angle_beta 97.73(3)
_cell_angle_gamma 90
_cell_formula_units_Z 4
_cell_length_a 12.105(2)
_cell_length_b 7.6772(15)
_cell_length_c 11.507(2)
_cell_measurement_reflns_used 3240
_cell_measurement_temperature 153(2)
_cell_measurement_theta_max 27.4623
_cell_measurement_theta_min 1.6978
_cell_volume 1059.7(3)
_computing_molecular_graphics 'Olex2 (Dolomanov et al., 2009)'
_computing_publication_material 'Olex2 (Dolomanov et al., 2009)'
_computing_structure_refinement 'XL (Sheldrick, 2008)'
_computing_structure_solution 'ShelXS (Sheldrick, 2008)'
_diffrn_ambient_temperature 153.15
_diffrn_measured_fraction_theta_full 0.991
_diffrn_measured_fraction_theta_max 0.991
_diffrn_measurement_device_type 'multiwire proportional'
_diffrn_measurement_method 'phi and omega scans'
_diffrn_radiation_monochromator graphite
_diffrn_radiation_type MoK\a
_diffrn_radiation_wavelength 0.71073
_diffrn_reflns_av_R_equivalents 0.0470
_diffrn_reflns_av_unetI/netI 0.0404
_diffrn_reflns_Laue_measured_fraction_full 0.991
_diffrn_reflns_Laue_measured_fraction_max 0.991
_diffrn_reflns_limit_h_max 15
_diffrn_reflns_limit_h_min -13
_diffrn_reflns_limit_k_max 9
_diffrn_reflns_limit_k_min -9
_diffrn_reflns_limit_l_max 14
_diffrn_reflns_limit_l_min -14
_diffrn_reflns_number 7289
_diffrn_reflns_point_group_measured_fraction_full 0.991
_diffrn_reflns_point_group_measured_fraction_max 0.991
_diffrn_reflns_theta_full 25.242
_diffrn_reflns_theta_max 27.460
_diffrn_reflns_theta_min 3.150
_exptl_absorpt_coefficient_mu 0.090
_exptl_absorpt_correction_T_max 1.0000
_exptl_absorpt_correction_T_min 0.8636
_exptl_absorpt_correction_type multi-scan
_exptl_absorpt_process_details 'CrystalClear (Rigaku Inc., 2008)'
_exptl_crystal_colour colorless
_exptl_crystal_density_diffrn 1.393
_exptl_crystal_description block
_exptl_crystal_F_000 464
_exptl_crystal_size_max 0.21
_exptl_crystal_size_mid 0.2
_exptl_crystal_size_min 0.15
_refine_diff_density_max 0.198
_refine_diff_density_min -0.310
_refine_diff_density_rms 0.053
_refine_ls_extinction_method none
_refine_ls_goodness_of_fit_ref 1.152
_refine_ls_hydrogen_treatment constr
_refine_ls_matrix_type full
_refine_ls_number_parameters 154
_refine_ls_number_reflns 2402
_refine_ls_number_restraints 0
_refine_ls_restrained_S_all 1.152
_refine_ls_R_factor_all 0.0695
_refine_ls_R_factor_gt 0.0617
_refine_ls_shift/su_max 0.001
_refine_ls_shift/su_mean 0.000
_refine_ls_structure_factor_coef Fsqd
_refine_ls_weighting_details 'w=1/[\s^2^(Fo^2^)+(0.0587P)^2^+0.3790P] where P=(Fo^2^+2Fc^2^)/3'
_refine_ls_weighting_scheme calc
_refine_ls_wR_factor_gt 0.1437
_refine_ls_wR_factor_ref 0.1500
_reflns_Friedel_coverage 0.000
_reflns_number_gt 2133
_reflns_number_total 2402
_reflns_threshold_expression 'I > 2\s(I)'
_cod_data_source_file c8gc00079d5.cif
_cod_data_source_block bww17349a
_cod_depositor_comments 'Adding full bibliography for 7230499--7230500.cif.'
_cod_original_cell_volume 1059.6(4)
_cod_database_code 7230499
_shelx_shelxl_version_number 2014/7
_shelx_space_group_comment
;
The symmetry employed for this shelxl refinement is uniquely defined
by the following loop, which should always be used as a source of
symmetry information in preference to the above space-group names.
They are only intended as comments.
;
_shelx_estimated_absorpt_t_max 0.987
_shelx_estimated_absorpt_t_min 0.981
_olex2_refinement_description
;
1. Fixed Uiso
 At 1.2 times of:
  All C(H) groups
2.a Aromatic/amide H refined with riding coordinates:
 C2(H2), C3(H3), C4(H4), C5(H5), C8(H8), C10(H10), C11(H11), C12(H12),
 C13(H13), C14(H14)
;
_olex2_submission_special_instructions 'No special instructions were received'

loop_
_space_group_symop_operation_xyz
'x, y, z'
'-x, y+1/2, -z+1/2'
'-x, -y, -z'
'x, -y-1/2, z-1/2'

loop_
_atom_site_label
_atom_site_type_symbol
_atom_site_fract_x
_atom_site_fract_y
_atom_site_fract_z
_atom_site_U_iso_or_equiv
_atom_site_adp_type
_atom_site_occupancy
_atom_site_site_symmetry_order
_atom_site_calc_flag
_atom_site_refinement_flags_posn
O1 O 0.91173(10) 0.23515(16) 0.06130(10) 0.0324(3) Uani 1 1 d .
N1 N 0.75439(12) 0.0010(2) 0.31446(12) 0.0298(3) Uani 1 1 d .
N2 N 0.91790(11) 0.09095(18) 0.23671(12) 0.0250(3) Uani 1 1 d .
C1 C 0.69105(14) 0.0794(2) 0.21824(14) 0.0278(4) Uani 1 1 d .
C2 C 0.57429(15) 0.0789(3) 0.21257(16) 0.0361(4) Uani 1 1 d .
H2 H 0.5401 0.0223 0.2719 0.043 Uiso 1 1 calc R
C3 C 0.50962(15) 0.1605(3) 0.12097(18) 0.0413(5) Uani 1 1 d .
H3 H 0.4308 0.1621 0.1183 0.050 Uiso 1 1 calc R
C4 C 0.55892(16) 0.2410(3) 0.03195(18) 0.0400(5) Uani 1 1 d .
H4 H 0.5134 0.2960 -0.0312 0.048 Uiso 1 1 calc R
C5 C 0.67261(15) 0.2411(2) 0.03510(15) 0.0323(4) Uani 1 1 d .
H5 H 0.7056 0.2957 -0.0258 0.039 Uiso 1 1 calc R
C6 C 0.74011(13) 0.1603(2) 0.12862(14) 0.0256(4) Uani 1 1 d .
C7 C 0.86137(14) 0.1677(2) 0.13506(14) 0.0251(4) Uani 1 1 d .
C8 C 0.86083(14) 0.0116(2) 0.31887(14) 0.0282(4) Uani 1 1 d .
H8 H 0.9045 -0.0399 0.3847 0.034 Uiso 1 1 calc R
C9 C 1.03828(13) 0.0985(2) 0.25959(14) 0.0249(4) Uani 1 1 d .
C10 C 1.10217(14) 0.0336(2) 0.17768(15) 0.0288(4) Uani 1 1 d .
H10 H 1.0675 -0.0134 0.1055 0.035 Uiso 1 1 calc R
C11 C 1.21709(15) 0.0385(2) 0.20292(16) 0.0333(4) Uani 1 1 d .
H11 H 1.2617 -0.0045 0.1473 0.040 Uiso 1 1 calc R
C12 C 1.26786(15) 0.1057(2) 0.30861(17) 0.0361(4) Uani 1 1 d .
H12 H 1.3469 0.1089 0.3250 0.043 Uiso 1 1 calc R
C13 C 1.20351(15) 0.1682(2) 0.39041(16) 0.0341(4) Uani 1 1 d .
H13 H 1.2384 0.2128 0.4633 0.041 Uiso 1 1 calc R
C14 C 1.08792(14) 0.1656(2) 0.36575(15) 0.0288(4) Uani 1 1 d .
H14 H 1.0434 0.2094 0.4211 0.035 Uiso 1 1 calc R

loop_
_atom_site_aniso_label
_atom_site_aniso_U_11
_atom_site_aniso_U_22
_atom_site_aniso_U_33
_atom_site_aniso_U_23
_atom_site_aniso_U_13
_atom_site_aniso_U_12
O1 0.0332(7) 0.0383(7) 0.0271(6) 0.0065(5) 0.0090(5) -0.0029(5)
N1 0.0316(7) 0.0323(8) 0.0269(7) 0.0016(6) 0.0087(6) -0.0014(6)
N2 0.0264(7) 0.0260(7) 0.0230(7) 0.0014(5) 0.0054(5) -0.0002(5)
C1 0.0302(8) 0.0274(8) 0.0264(8) -0.0042(7) 0.0060(7) -0.0025(7)
C2 0.0307(9) 0.0427(11) 0.0361(10) -0.0001(8) 0.0084(7) -0.0078(8)
C3 0.0259(9) 0.0544(13) 0.0433(11) -0.0010(9) 0.0031(8) -0.0039(8)
C4 0.0326(10) 0.0484(12) 0.0370(10) 0.0043(9) -0.0027(8) -0.0027(8)
C5 0.0350(9) 0.0352(9) 0.0260(8) 0.0010(7) 0.0017(7) -0.0033(7)
C6 0.0275(8) 0.0244(8) 0.0253(8) -0.0044(6) 0.0050(6) -0.0016(6)
C7 0.0300(8) 0.0229(8) 0.0230(8) -0.0014(6) 0.0057(6) 0.0009(6)
C8 0.0334(9) 0.0280(9) 0.0243(8) 0.0023(7) 0.0078(7) 0.0000(7)
C9 0.0270(8) 0.0212(8) 0.0274(8) 0.0039(6) 0.0066(6) 0.0017(6)
C10 0.0321(9) 0.0253(8) 0.0299(8) -0.0001(7) 0.0070(7) 0.0001(7)
C11 0.0347(9) 0.0306(9) 0.0372(10) 0.0021(8) 0.0144(8) 0.0033(7)
C12 0.0273(9) 0.0372(10) 0.0435(11) 0.0069(8) 0.0036(8) 0.0006(7)
C13 0.0337(9) 0.0362(10) 0.0309(9) 0.0034(7) -0.0015(7) -0.0006(8)
C14 0.0329(9) 0.0278(9) 0.0259(8) 0.0023(7) 0.0051(7) 0.0038(7)

loop_
_atom_type_symbol
_atom_type_description
_atom_type_scat_dispersion_real
_atom_type_scat_dispersion_imag
_atom_type_scat_source
C C 0.0033 0.0016 'International Tables Vol C Tables 4.2.6.8 and 6.1.1.4'
H H 0.0000 0.0000 'International Tables Vol C Tables 4.2.6.8 and 6.1.1.4'
N N 0.0061 0.0033 'International Tables Vol C Tables 4.2.6.8 and 6.1.1.4'
O O 0.0106 0.0060 'International Tables Vol C Tables 4.2.6.8 and 6.1.1.4'

loop_
_geom_angle_atom_site_label_1
_geom_angle_atom_site_label_2
_geom_angle_atom_site_label_3
_geom_angle
C8 N1 C1 116.42(15)
C7 N2 C9 120.09(13)
C8 N2 C7 121.45(14)
C8 N2 C9 118.43(13)
N1 C1 C2 118.50(16)
N1 C1 C6 122.18(15)
C6 C1 C2 119.31(16)
C1 C2 H2 120.0
C3 C2 C1 119.93(17)
C3 C2 H2 120.0
C2 C3 H3 119.7
C2 C3 C4 120.51(17)
C4 C3 H3 119.7
C3 C4 H4 119.8
C5 C4 C3 120.47(18)
C5 C4 H4 119.8
C4 C5 H5 120.1
C4 C5 C6 119.86(17)
C6 C5 H5 120.1
C1 C6 C5 119.91(15)
C1 C6 C7 120.12(15)
C5 C6 C7 119.91(15)
O1 C7 N2 121.53(15)
O1 C7 C6 124.87(15)
N2 C7 C6 113.59(14)
N1 C8 N2 126.19(16)
N1 C8 H8 116.9
N2 C8 H8 116.9
C10 C9 N2 120.08(15)
C14 C9 N2 118.80(15)
C14 C9 C10 121.08(15)
C9 C10 H10 120.5
C11 C10 C9 118.93(16)
C11 C10 H10 120.5
C10 C11 H11 119.7
C10 C11 C12 120.60(17)
C12 C11 H11 119.7
C11 C12 H12 120.0
C13 C12 C11 120.09(16)
C13 C12 H12 120.0
C12 C13 H13 120.0
C12 C13 C14 119.92(16)
C14 C13 H13 120.0
C9 C14 C13 119.36(16)
C9 C14 H14 120.3
C13 C14 H14 120.3

loop_
_geom_bond_atom_site_label_1
_geom_bond_atom_site_label_2
_geom_bond_distance
O1 C7 1.225(2)
N1 C1 1.395(2)
N1 C8 1.285(2)
N2 C7 1.403(2)
N2 C8 1.385(2)
N2 C9 1.447(2)
C1 C2 1.406(2)
C1 C6 1.403(2)
C2 H2 0.9500
C2 C3 1.376(3)
C3 H3 0.9500
C3 C4 1.397(3)
C4 H4 0.9500
C4 C5 1.372(3)
C5 H5 0.9500
C5 C6 1.405(2)
C6 C7 1.461(2)
C8 H8 0.9500
C9 C10 1.389(2)
C9 C14 1.386(2)
C10 H10 0.9500
C10 C11 1.383(2)
C11 H11 0.9500
C11 C12 1.386(3)
C12 H12 0.9500
C12 C13 1.386(3)
C13 H13 0.9500
C13 C14 1.390(2)
C14 H14 0.9500

loop_
_geom_torsion_atom_site_label_1
_geom_torsion_atom_site_label_2
_geom_torsion_atom_site_label_3
_geom_torsion_atom_site_label_4
_geom_torsion
N1 C1 C2 C3 177.69(18)
N1 C1 C6 C5 -178.43(16)
N1 C1 C6 C7 -1.2(2)
N2 C9 C10 C11 -178.45(14)
N2 C9 C14 C13 177.87(15)
C1 N1 C8 N2 -1.0(3)
C1 C2 C3 C4 1.4(3)
C1 C6 C7 O1 179.92(16)
C1 C6 C7 N2 -1.0(2)
C2 C1 C6 C5 0.6(2)
C2 C1 C6 C7 177.81(15)
C2 C3 C4 C5 -0.6(3)
C3 C4 C5 C6 -0.2(3)
C4 C5 C6 C1 0.2(3)
C4 C5 C6 C7 -177.04(16)
C5 C6 C7 O1 -2.9(3)
C5 C6 C7 N2 176.25(15)
C6 C1 C2 C3 -1.4(3)
C7 N2 C8 N1 -1.3(3)
C7 N2 C9 C10 -56.5(2)
C7 N2 C9 C14 125.66(17)
C8 N1 C1 C2 -176.84(16)
C8 N1 C1 C6 2.2(2)
C8 N2 C7 O1 -178.67(15)
C8 N2 C7 C6 2.2(2)
C8 N2 C9 C10 125.43(17)
C8 N2 C9 C14 -52.4(2)
C9 N2 C7 O1 3.4(2)
C9 N2 C7 C6 -175.79(13)
C9 N2 C8 N1 176.68(16)
C9 C10 C11 C12 0.5(3)
C10 C9 C14 C13 0.1(2)
C10 C11 C12 C13 0.2(3)
C11 C12 C13 C14 -0.8(3)
C12 C13 C14 C9 0.7(3)
C14 C9 C10 C11 -0.7(2)
